data_1512353
loop_
_publ_author_name
'Lin, Wen-Chung'
'Yang, Ding-Yah'

_publ_section_title
;
 Visible Light Photoredox Catalysis: Synthesis of
 Indazolo[2,3-a]quinolines from
 2-(2-Nitrophenyl)-1,2,3,4-tetrahydroquinolines
;
_journal_issue 18
_journal_name_full 'Organic Letters'
_journal_page_first 4862
_journal_paper_doi 10.1021/ol402286d
_journal_volume 15
_journal_year 2013
_chemical_formula_moiety 'C18 H16 N2 O2'
_chemical_formula_sum 'C18 H16 N2 O2'
_chemical_formula_weight 292.33
_space_group_IT_number 2
_symmetry_cell_setting triclinic
_symmetry_Int_Tables_number 2
_symmetry_space_group_name_Hall '-P 1'
_symmetry_space_group_name_H-M 'P -1'
_atom_sites_solution_hydrogens geom
_atom_sites_solution_primary direct
_atom_sites_solution_secondary difmap
_audit_creation_method SHELXL-97
_cell_angle_alpha 99.779(4)
_cell_angle_beta 110.657(4)
_cell_angle_gamma 106.935(4)
_cell_formula_units_Z 2
_cell_length_a 8.2451(4)
_cell_length_b 9.8764(5)
_cell_length_c 10.1747(5)
_cell_measurement_reflns_used 2334
_cell_measurement_temperature 297(2)
_cell_measurement_theta_max 29.2018
_cell_measurement_theta_min 2.7738
_cell_volume 706.43(7)
_computing_cell_refinement
; 
CrysAlis RED, Oxford Diffraction Ltd., 
Version 1.171.32.29 (release 10-06-2008 CrysAlis171 .NET) 
(compiled Jun 10 2008,16:49:55) 
;
_computing_data_collection
; 
CrysAlis CCD, Oxford Diffraction Ltd., 
Version 1.171.32.29 (release 10-06-2008 CrysAlis171 .NET) 
(compiled Jun 10 2008,16:49:55) 
;
_computing_data_reduction
; 
CrysAlis RED, Oxford Diffraction Ltd., 
Version 1.171.32.29 (release 10-06-2008 CrysAlis171 .NET) 
(compiled Jun 10 2008,16:49:55) 
;
_computing_molecular_graphics 'Bruker SHELXTL'
_computing_publication_material 'Bruker SHELXTL'
_computing_structure_refinement 'SHELXL-97 (Sheldrick, 2008)'
_computing_structure_solution 'SHELXS-97 (Sheldrick, 2008)'
_diffrn_ambient_temperature 297(2)
_diffrn_measured_fraction_theta_full 0.998
_diffrn_measured_fraction_theta_max 0.846
_diffrn_measurement_device_type 'CCD detector'
_diffrn_measurement_method '\w scans'
_diffrn_radiation_monochromator graphite
_diffrn_radiation_probe x-ray
_diffrn_radiation_type MoK\a
_diffrn_radiation_wavelength 0.71073
_diffrn_reflns_av_R_equivalents 0.0265
_diffrn_reflns_av_sigmaI/netI 0.0617
_diffrn_reflns_limit_h_max 10
_diffrn_reflns_limit_h_min -10
_diffrn_reflns_limit_k_max 12
_diffrn_reflns_limit_k_min -12
_diffrn_reflns_limit_l_max 12
_diffrn_reflns_limit_l_min -13
_diffrn_reflns_number 6256
_diffrn_reflns_theta_full 26.00
_diffrn_reflns_theta_max 29.27
_diffrn_reflns_theta_min 2.78
_diffrn_source 'fine-focus sealed tube'
_exptl_absorpt_coefficient_mu 0.091
_exptl_absorpt_correction_T_max 1.00000
_exptl_absorpt_correction_T_min 0.97138
_exptl_absorpt_correction_type multi-scan
_exptl_absorpt_process_details
; 
CrysAlisPro, Oxford Diffraction Ltd., 
Version 1.171.33.66 (release 28-04-2010 CrysAlis171 .NET) 
(compiled Apr 28 2010,14:27:37) 
Empirical absorption correction using spherical harmonics, 
 implemented in SCALE3 ABSPACK scaling algorithm. 
;
_exptl_crystal_colour colorless
_exptl_crystal_density_diffrn 1.374
_exptl_crystal_density_method 'not measured'
_exptl_crystal_description parallelepiped
_exptl_crystal_F_000 308
_exptl_crystal_size_max 0.70
_exptl_crystal_size_mid 0.50
_exptl_crystal_size_min 0.25
_refine_diff_density_max 0.355
_refine_diff_density_min -0.220
_refine_diff_density_rms 0.035
_refine_ls_extinction_method none
_refine_ls_goodness_of_fit_ref 1.057
_refine_ls_hydrogen_treatment mixed
_refine_ls_matrix_type full
_refine_ls_number_parameters 218
_refine_ls_number_reflns 3255
_refine_ls_number_restraints 0
_refine_ls_restrained_S_all 1.057
_refine_ls_R_factor_all 0.1025
_refine_ls_R_factor_gt 0.0520
_refine_ls_shift/su_max 0.003
_refine_ls_shift/su_mean 0.000
_refine_ls_structure_factor_coef Fsqd
_refine_ls_weighting_details 'calc w=1/[\s^2^(Fo^2^)+(0.0500P)^2^+0.0000P] where P=(Fo^2^+2Fc^2^)/3'
_refine_ls_weighting_scheme calc
_refine_ls_wR_factor_gt 0.1107
_refine_ls_wR_factor_ref 0.1195
_reflns_number_gt 1694
_reflns_number_total 3255
_reflns_threshold_expression >2sigma(I)
_cod_data_source_file ol402286d_si_006.cif
_cod_data_source_block wc144
_cod_original_cell_volume 706.43(6)
_cod_database_code 1512353

loop_
_symmetry_equiv_pos_as_xyz
'x, y, z'
'-x, -y, -z'

loop_
_atom_site_label
_atom_site_type_symbol
_atom_site_fract_x
_atom_site_fract_y
_atom_site_fract_z
_atom_site_U_iso_or_equiv
_atom_site_adp_type
_atom_site_occupancy
_atom_site_symmetry_multiplicity
_atom_site_calc_flag
_atom_site_refinement_flags
_atom_site_disorder_assembly
_atom_site_disorder_group
N1 N 0.40999(19) 0.26089(15) 0.42167(16) 0.0519(4) Uani 1 1 d . . .
N2 N 0.33887(18) 0.10966(15) 0.37695(15) 0.0456(4) Uani 1 1 d . A .
O1 O 0.0730(4) -0.3391(2) 0.1988(2) 0.0688(8) Uani 0.805(5) 1 d P A 1
C10 C -0.0474(6) -0.3196(7) 0.0646(8) 0.0837(14) Uani 0.805(5) 1 d P A 1
H10A H -0.0680 -0.3941 -0.0215 0.100 Uiso 0.805(5) 1 calc PR A 1
H10B H -0.1680 -0.3298 0.0648 0.100 Uiso 0.805(5) 1 calc PR A 1
O1' O -0.0064(16) -0.2907(11) 0.1870(11) 0.0688(8) Uani 0.195(5) 1 d P A 2
C10' C 0.009(3) -0.325(3) 0.061(4) 0.0837(14) Uani 0.195(5) 1 d P A 2
H10C H -0.1056 -0.3966 -0.0203 0.100 Uiso 0.195(5) 1 calc PR A 2
H10D H 0.1138 -0.3555 0.0702 0.100 Uiso 0.195(5) 1 calc PR A 2
O2 O 0.07103(18) -0.19845(16) 0.71121(15) 0.0673(4) Uani 1 1 d . . .
C1 C 0.4538(2) 0.29405(19) 0.3124(2) 0.0480(5) Uani 1 1 d . . .
C2 C 0.5323(3) 0.4364(2) 0.3008(2) 0.0599(5) Uani 1 1 d . . .
H2A H 0.5578 0.5219 0.3722 0.072 Uiso 1 1 calc R . .
C3 C 0.5693(3) 0.4444(2) 0.1821(2) 0.0671(6) Uani 1 1 d . . .
H3A H 0.6221 0.5374 0.1730 0.080 Uiso 1 1 calc R . .
C4 C 0.5302(3) 0.3159(2) 0.0715(2) 0.0648(6) Uani 1 1 d . . .
H4A H 0.5582 0.3265 -0.0080 0.078 Uiso 1 1 calc R . .
C5 C 0.4529(2) 0.1781(2) 0.0789(2) 0.0549(5) Uani 1 1 d . . .
H5A H 0.4270 0.0943 0.0053 0.066 Uiso 1 1 calc R . .
C6 C 0.4127(2) 0.16459(19) 0.2008(2) 0.0466(4) Uani 1 1 d . . .
C7 C 0.3374(2) 0.04721(18) 0.24768(18) 0.0435(4) Uani 1 1 d . . .
C8 C 0.2520(2) -0.11648(19) 0.17933(19) 0.0496(5) Uani 1 1 d . A .
H8A H 0.3277 -0.1472 0.1340 0.060 Uiso 1 1 calc R . .
C9 C 0.0472(4) -0.1705(3) 0.0609(3) 0.0792(7) Uani 1 1 d . . .
H9A H 0.053(3) -0.160(3) -0.030(3) 0.119(10) Uiso 1 1 d . . .
H9B H -0.018(4) -0.103(3) 0.076(4) 0.158(13) Uiso 1 1 d . . .
C11 C 0.2261(3) -0.2058(2) 0.2826(2) 0.0553(5) Uani 1 1 d . . .
H11A H 0.329(3) -0.238(2) 0.319(2) 0.094(8) Uiso 1 1 d . . .
C12 C 0.2141(2) -0.12419(18) 0.41740(18) 0.0429(4) Uani 1 1 d . A .
C13 C 0.2726(2) 0.02835(19) 0.46182(18) 0.0438(4) Uani 1 1 d . . .
C14 C 0.2645(2) 0.1021(2) 0.58735(19) 0.0494(5) Uani 1 1 d . A .
H14A H 0.3042 0.2051 0.6165 0.059 Uiso 1 1 calc R . .
C15 C 0.1980(2) 0.0227(2) 0.66761(19) 0.0524(5) Uani 1 1 d . . .
H15A H 0.1933 0.0720 0.7518 0.063 Uiso 1 1 calc R A .
C16 C 0.1374(2) -0.1308(2) 0.6246(2) 0.0495(5) Uani 1 1 d . A .
C17 C 0.1473(2) -0.20329(19) 0.49990(19) 0.0490(5) Uani 1 1 d . . .
H17A H 0.1086 -0.3062 0.4714 0.059 Uiso 1 1 calc R A .
C18 C -0.0042(3) -0.3559(2) 0.6677(3) 0.0755(6) Uani 1 1 d . . .
H18A H -0.0461 -0.3887 0.7378 0.113 Uiso 1 1 calc R . .
H18B H 0.0907 -0.3920 0.6636 0.113 Uiso 1 1 calc R . .
H18C H -0.1081 -0.3935 0.5721 0.113 Uiso 1 1 calc R . .

loop_
_atom_site_aniso_label
_atom_site_aniso_U_11
_atom_site_aniso_U_22
_atom_site_aniso_U_33
_atom_site_aniso_U_23
_atom_site_aniso_U_13
_atom_site_aniso_U_12
N1 0.0582(10) 0.0417(10) 0.0486(10) 0.0071(7) 0.0165(8) 0.0209(7)
N2 0.0500(9) 0.0420(9) 0.0417(9) 0.0087(7) 0.0162(7) 0.0197(7)
O1 0.0950(18) 0.0413(13) 0.0457(9) 0.0071(8) 0.0219(11) 0.0066(10)
C10 0.055(3) 0.075(2) 0.089(2) 0.0176(15) 0.005(3) 0.018(3)
O1' 0.0950(18) 0.0413(13) 0.0457(9) 0.0071(8) 0.0219(11) 0.0066(10)
C10' 0.055(3) 0.075(2) 0.089(2) 0.0176(15) 0.005(3) 0.018(3)
O2 0.0836(10) 0.0685(10) 0.0614(9) 0.0244(8) 0.0391(8) 0.0320(7)
C1 0.0488(11) 0.0479(12) 0.0448(11) 0.0126(9) 0.0136(9) 0.0237(8)
C2 0.0676(13) 0.0473(12) 0.0609(13) 0.0146(10) 0.0213(11) 0.0252(9)
C3 0.0780(15) 0.0594(14) 0.0713(15) 0.0288(12) 0.0329(12) 0.0300(11)
C4 0.0763(15) 0.0721(15) 0.0634(14) 0.0315(12) 0.0356(12) 0.0386(11)
C5 0.0619(12) 0.0616(13) 0.0498(12) 0.0192(10) 0.0250(10) 0.0323(10)
C6 0.0443(10) 0.0474(11) 0.0471(11) 0.0138(9) 0.0135(9) 0.0237(8)
C7 0.0425(10) 0.0458(11) 0.0398(10) 0.0059(8) 0.0140(8) 0.0221(8)
C8 0.0532(12) 0.0512(12) 0.0501(11) 0.0094(9) 0.0294(9) 0.0219(9)
C9 0.0903(18) 0.0578(16) 0.0508(15) 0.0119(12) 0.0032(13) 0.0118(13)
C11 0.0725(14) 0.0455(12) 0.0427(11) 0.0076(9) 0.0172(10) 0.0279(11)
C12 0.0433(10) 0.0458(11) 0.0403(10) 0.0122(9) 0.0133(8) 0.0238(8)
C13 0.0422(10) 0.0471(11) 0.0403(10) 0.0095(8) 0.0129(8) 0.0226(8)
C14 0.0518(11) 0.0467(11) 0.0458(11) 0.0056(9) 0.0175(9) 0.0224(8)
C15 0.0542(12) 0.0613(13) 0.0420(11) 0.0078(10) 0.0188(9) 0.0292(9)
C16 0.0478(11) 0.0612(13) 0.0444(11) 0.0193(10) 0.0180(9) 0.0276(9)
C17 0.0514(11) 0.0452(11) 0.0462(11) 0.0115(9) 0.0130(9) 0.0237(8)
C18 0.0910(16) 0.0707(16) 0.0747(15) 0.0324(13) 0.0404(13) 0.0321(12)

loop_
_atom_type_symbol
_atom_type_description
_atom_type_scat_dispersion_real
_atom_type_scat_dispersion_imag
_atom_type_scat_source
C C 0.0033 0.0016 'International Tables Vol C Tables 4.2.6.8 and 6.1.1.4'
H H 0.0000 0.0000 'International Tables Vol C Tables 4.2.6.8 and 6.1.1.4'
N N 0.0061 0.0033 'International Tables Vol C Tables 4.2.6.8 and 6.1.1.4'
O O 0.0106 0.0060 'International Tables Vol C Tables 4.2.6.8 and 6.1.1.4'

loop_
_geom_angle_atom_site_label_1
_geom_angle_atom_site_label_2
_geom_angle_atom_site_label_3
_geom_angle
C1 N1 N2 102.96(14)
C7 N2 N1 114.48(14)
C7 N2 C13 124.23(15)
N1 N2 C13 121.28(14)
C11 O1 C10 109.2(3)
C9 C10 O1 107.6(4)
C9 C10 H10A 110.2
O1 C10 H10A 110.2
C9 C10 H10B 110.2
O1 C10 H10B 110.2
H10A C10 H10B 108.5
C10' O1' C11 91.6(13)
O1' C10' C9 89.1(19)
O1' C10' H10C 113.8
C9 C10' H10C 113.8
O1' C10' H10D 113.8
C9 C10' H10D 113.8
H10C C10' H10D 111.0
C16 O2 C18 118.12(15)
N1 C1 C2 127.52(17)
N1 C1 C6 112.14(15)
C2 C1 C6 120.34(18)
C3 C2 C1 117.73(19)
C3 C2 H2A 121.1
C1 C2 H2A 121.1
C2 C3 C4 122.11(19)
C2 C3 H3A 118.9
C4 C3 H3A 118.9
C5 C4 C3 121.42(19)
C5 C4 H4A 119.3
C3 C4 H4A 119.3
C4 C5 C6 118.39(18)
C4 C5 H5A 120.8
C6 C5 H5A 120.8
C7 C6 C5 135.51(17)
C7 C6 C1 104.48(15)
C5 C6 C1 120.01(16)
N2 C7 C6 105.94(14)
N2 C7 C8 120.78(15)
C6 C7 C8 133.08(16)
C7 C8 C11 115.22(15)
C7 C8 C9 112.38(16)
C11 C8 C9 101.12(16)
C7 C8 H8A 109.3
C11 C8 H8A 109.3
C9 C8 H8A 109.3
C10 C9 C10' 19.6(10)
C10 C9 C8 105.4(3)
C10' C9 C8 92.3(10)
C10 C9 H9A 118.0(15)
C10' C9 H9A 110(2)
C8 C9 H9A 107.3(15)
C10 C9 H9B 112.2(18)
C10' C9 H9B 132(2)
C8 C9 H9B 113.8(18)
H9A C9 H9B 100(2)
O1 C11 C8 107.66(16)
O1 C11 O1' 32.7(3)
C8 C11 O1' 95.1(3)
O1 C11 C12 113.42(18)
C8 C11 C12 115.16(15)
O1' C11 C12 93.9(4)
O1 C11 H11A 102.9(13)
C8 C11 H11A 110.5(13)
O1' C11 H11A 135.2(13)
C12 C11 H11A 106.6(13)
C13 C12 C17 118.89(16)
C13 C12 C11 121.27(15)
C17 C12 C11 119.83(16)
C12 C13 C14 120.73(16)
C12 C13 N2 119.15(15)
C14 C13 N2 120.12(16)
C15 C14 C13 119.78(17)
C15 C14 H14A 120.1
C13 C14 H14A 120.1
C14 C15 C16 120.51(17)
C14 C15 H15A 119.7
C16 C15 H15A 119.7
O2 C16 C15 115.44(17)
O2 C16 C17 125.27(17)
C15 C16 C17 119.29(16)
C16 C17 C12 120.80(17)
C16 C17 H17A 119.6
C12 C17 H17A 119.6
O2 C18 H18A 109.5
O2 C18 H18B 109.5
H18A C18 H18B 109.5
O2 C18 H18C 109.5
H18A C18 H18C 109.5
H18B C18 H18C 109.5

loop_
_geom_bond_atom_site_label_1
_geom_bond_atom_site_label_2
_geom_bond_distance
N1 C1 1.346(2)
N1 N2 1.3610(18)
N2 C7 1.349(2)
N2 C13 1.415(2)
O1 C11 1.395(2)
O1 C10 1.461(7)
C10 C9 1.466(7)
C10 H10A 0.9700
C10 H10B 0.9700
O1' C10' 1.33(4)
O1' C11 1.672(11)
C10' C9 1.47(3)
C10' H10C 0.9700
C10' H10D 0.9700
O2 C16 1.360(2)
O2 C18 1.417(2)
C1 C2 1.411(2)
C1 C6 1.422(2)
C2 C3 1.355(3)
C2 H2A 0.9300
C3 C4 1.415(3)
C3 H3A 0.9300
C4 C5 1.352(2)
C4 H4A 0.9300
C5 C6 1.410(2)
C5 H5A 0.9300
C6 C7 1.391(2)
C7 C8 1.484(2)
C8 C11 1.514(2)
C8 C9 1.552(3)
C8 H8A 0.9800
C9 H9A 0.97(3)
C9 H9B 1.00(3)
C11 C12 1.519(2)
C11 H11A 0.97(2)
C12 C13 1.378(2)
C12 C17 1.384(2)
C13 C14 1.393(2)
C14 C15 1.366(2)
C14 H14A 0.9300
C15 C16 1.385(2)
C15 H15A 0.9300
C16 C17 1.388(2)
C17 H17A 0.9300
C18 H18A 0.9600
C18 H18B 0.9600
C18 H18C 0.9600
